data_4133059
loop_
_publ_author_name
'Hua, Xiu-Ni'
'Liao, Wei-Qiang'
'Tang, Yuan-Yuan'
'Li, Peng-Fei'
'Shi, Ping-Ping'
'Zhao, Dewei'
'Xiong, Ren-Gen'

_publ_section_title
;
 A Room-Temperature Hybrid Lead Iodide Perovskite Ferroelectric.
;
_journal_issue 38
_journal_name_full 'Journal of the American Chemical Society'
_journal_page_first 12296
_journal_page_last 12302
_journal_paper_doi 10.1021/jacs.8b08286
_journal_volume 140
_journal_year 2018
_chemical_formula_moiety '[(ICH2)(CH3)3N)], PbI3'
_chemical_formula_sum 'C12 H33 I12 N3 Pb3'
_chemical_formula_weight 2363.78
_space_group_crystal_system monoclinic
_space_group_IT_number 5
_space_group_name_Hall 'C 2y'
_space_group_name_H-M_alt 'C 1 2 1'
_atom_sites_solution_hydrogens difmap
_audit_creation_method SHELXL-2014/7
_cell_angle_alpha 90
_cell_angle_beta 114.928(4)
_cell_angle_gamma 90
_cell_formula_units_Z 4
_cell_length_a 23.3952(8)
_cell_length_b 9.6647(2)
_cell_length_c 21.1827(6)
_cell_measurement_reflns_used 12929
_cell_measurement_temperature 298(2)
_cell_measurement_theta_max 30.4320
_cell_measurement_theta_min 2.5520
_cell_volume 4343.4(3)
_computing_structure_refinement 'SHELXL-2014/7 (Sheldrick, 2014)'
_diffrn_ambient_temperature 298(2)
_diffrn_measured_fraction_theta_full 0.998
_diffrn_measured_fraction_theta_max 0.998
_diffrn_measurement_device_type 'XtaLAB Synergy R, DW system, HyPix'
_diffrn_radiation_type MoK\a
_diffrn_radiation_wavelength 0.71073
_diffrn_reflns_av_R_equivalents 0.0405
_diffrn_reflns_av_unetI/netI 0.0416
_diffrn_reflns_Laue_measured_fraction_full 0.998
_diffrn_reflns_Laue_measured_fraction_max 0.998
_diffrn_reflns_limit_h_max 27
_diffrn_reflns_limit_h_min -27
_diffrn_reflns_limit_k_max 11
_diffrn_reflns_limit_k_min -11
_diffrn_reflns_limit_l_max 25
_diffrn_reflns_limit_l_min -24
_diffrn_reflns_number 20671
_diffrn_reflns_point_group_measured_fraction_full 0.999
_diffrn_reflns_point_group_measured_fraction_max 0.998
_diffrn_reflns_theta_full 24.999
_diffrn_reflns_theta_max 24.999
_diffrn_reflns_theta_min 2.316
_exptl_absorpt_coefficient_mu 20.139
_exptl_absorpt_correction_T_max 0.012
_exptl_absorpt_correction_T_min 0.007
_exptl_absorpt_correction_type multi-scan
_exptl_crystal_colour 'light yellow'
_exptl_crystal_density_diffrn 3.615
_exptl_crystal_description needle
_exptl_crystal_F_000 4032
_exptl_crystal_size_max 0.28
_exptl_crystal_size_mid 0.22
_exptl_crystal_size_min 0.22
_refine_diff_density_max 4.987
_refine_diff_density_min -2.850
_refine_diff_density_rms 0.243
_refine_ls_abs_structure_details
;
 Refined as an inversion twin.
;
_refine_ls_abs_structure_Flack 0.538(9)
_refine_ls_extinction_method none
_refine_ls_goodness_of_fit_ref 1.007
_refine_ls_hydrogen_treatment constr
_refine_ls_matrix_type full
_refine_ls_number_parameters 273
_refine_ls_number_reflns 7325
_refine_ls_number_restraints 73
_refine_ls_restrained_S_all 1.006
_refine_ls_R_factor_all 0.0462
_refine_ls_R_factor_gt 0.0430
_refine_ls_shift/su_max 0.001
_refine_ls_shift/su_mean 0.000
_refine_ls_structure_factor_coef Fsqd
_refine_ls_weighting_details 'w=1/[\s^2^(Fo^2^)+(0.0661P)^2^+108.8486P] where P=(Fo^2^+2Fc^2^)/3'
_refine_ls_weighting_scheme calc
_refine_ls_wR_factor_gt 0.1186
_refine_ls_wR_factor_ref 0.1205
_reflns_Friedel_coverage 0.879
_reflns_Friedel_fraction_full 0.999
_reflns_Friedel_fraction_max 0.999
_reflns_number_gt 6830
_reflns_number_total 7325
_reflns_threshold_expression 'I > 2\s(I)'
_cod_data_source_file ja8b08286_si_006.cif
_cod_data_source_block C2
_cod_depositor_comments
;
The following automatic conversions were performed:

data item '_exptl_absorpt_correction_type' value 'Multi-scan' was
changed to 'multi-scan' in accordance with the
/home/saulius/struct/COD-crude-data/automatic-downloads/DataCite-retrospective/ACS/depositions/lib/dictionaries/cif_core.dic
dictionary named 'cif_core.dic' version 2.4.2 last updated on
2011-04-26.

Automatic conversion script
Id: cif_fix_values 6909 2019-04-08 15:41:33Z antanas 
;
_cod_original_cell_volume 4343.4(2)
_cod_original_sg_symbol_H-M 'C 2'
_cod_database_code 4133059
_shelx_shelxl_version_number 2014/7
_shelx_space_group_comment
;
The symmetry employed for this shelxl refinement is uniquely defined
by the following loop, which should always be used as a source of
symmetry information in preference to the above space-group names.
They are only intended as comments.
;

loop_
_space_group_symop_operation_xyz
'x, y, z'
'-x, y, -z'
'x+1/2, y+1/2, z'
'-x+1/2, y+1/2, -z'

loop_
_atom_site_label
_atom_site_type_symbol
_atom_site_fract_x
_atom_site_fract_y
_atom_site_fract_z
_atom_site_U_iso_or_equiv
_atom_site_adp_type
_atom_site_occupancy
_atom_site_site_symmetry_order
_atom_site_calc_flag
_atom_site_refinement_flags_posn
_atom_site_refinement_flags_adp
_atom_site_refinement_flags_occupancy
Pb1 Pb 0.5000 0.51745(12) 0.5000 0.0388(3) Uani 1 2 d S T P
Pb2 Pb 0.67607(3) 0.53511(11) 0.65150(4) 0.0414(2) Uani 1 1 d . . .
Pb3 Pb 0.84587(4) 0.53806(11) 0.81477(4) 0.0486(2) Uani 1 1 d . . .
Pb4 Pb 1.0000 0.52720(16) 1.0000 0.0480(3) Uani 1 2 d S T P
I4 I 0.56025(8) 0.75709(17) 0.61179(9) 0.0528(4) Uani 1 1 d . . .
I5 I 0.56992(8) 0.30690(18) 0.63154(9) 0.0539(4) Uani 1 1 d . . .
I6 I 0.62944(7) 0.49429(16) 0.48136(8) 0.0478(4) Uani 1 1 d . . .
I7 I 0.78734(8) 0.31715(17) 0.68506(9) 0.0514(4) Uani 1 1 d . . .
I8 I 0.78425(9) 0.77169(18) 0.68833(10) 0.0573(5) Uani 1 1 d . . .
I9 I 0.70897(8) 0.5502(2) 0.81215(8) 0.0547(4) Uani 1 1 d . . .
I10 I 0.89341(11) 0.7597(2) 0.93426(13) 0.0837(8) Uani 1 1 d . . .
I11 I 0.88530(10) 0.3034(2) 0.92975(10) 0.0629(5) Uani 1 1 d . . .
I12 I 0.99751(8) 0.5198(3) 0.84801(8) 0.0678(5) Uani 1 1 d . . .
I1 I 1.0815(2) -0.0328(5) 0.91662(18) 0.1512(16) Uani 1 1 d . . .
I3 I 0.94540(8) 0.5452(2) 0.66494(8) 0.0614(4) Uani 1 1 d . . .
I2 I 0.70220(18) -0.0863(5) 0.96571(17) 0.1431(15) Uani 1 1 d . . .
C1 C 1.0395(12) 0.082(4) 0.8220(19) 0.103(9) Uani 1 1 d D U .
H1A H 1.0397 0.1792 0.8341 0.123 Uiso 1 1 d R U .
H1B H 1.0652 0.0725 0.7963 0.123 Uiso 1 1 d R U .
C2 C 0.9316(14) 0.058(5) 0.8092(17) 0.098(10) Uani 1 1 d D U .
H2A H 0.9442 -0.0008 0.8497 0.147 Uiso 1 1 d R U .
H2B H 0.8909 0.0286 0.7751 0.147 Uiso 1 1 d R U .
H2C H 0.9293 0.1526 0.8222 0.147 Uiso 1 1 d R U .
C3 C 0.951(2) 0.136(4) 0.713(2) 0.133(13) Uani 1 1 d D U .
H3A H 0.9489 0.2312 0.7252 0.199 Uiso 1 1 d R U .
H3B H 0.9772 0.1297 0.6878 0.199 Uiso 1 1 d R U .
H3C H 0.9095 0.1027 0.6839 0.199 Uiso 1 1 d R U .
C4 C 0.976(2) -0.099(3) 0.746(2) 0.138(14) Uani 1 1 d D U .
H4A H 1.0120 -0.1070 0.7341 0.207 Uiso 1 1 d R U .
H4B H 0.9380 -0.1099 0.7040 0.207 Uiso 1 1 d R U .
H4C H 0.9789 -0.1711 0.7783 0.207 Uiso 1 1 d R U .
C9 C 0.9177(12) 0.565(3) 0.5550(14) 0.065(8) Uani 1 1 d . . .
H9A H 0.9214 0.6627 0.5457 0.078 Uiso 1 1 d R U .
H9B H 0.9469 0.5137 0.5421 0.078 Uiso 1 1 d R U .
C10 C 0.8067(15) 0.597(4) 0.5284(18) 0.076(9) Uani 1 1 d . . .
H10A H 0.8227 0.6053 0.5781 0.114 Uiso 1 1 d R U .
H10B H 0.7690 0.5408 0.5112 0.114 Uiso 1 1 d R U .
H10C H 0.7970 0.6875 0.5075 0.114 Uiso 1 1 d R U .
C11 C 0.8399(15) 0.549(4) 0.4354(14) 0.076(8) Uani 1 1 d . . .
H11A H 0.7959 0.5364 0.4051 0.114 Uiso 1 1 d R U .
H11B H 0.8649 0.4864 0.4223 0.114 Uiso 1 1 d R U .
H11C H 0.8519 0.6436 0.4315 0.114 Uiso 1 1 d R U .
C12 C 0.847(2) 0.370(3) 0.514(2) 0.090(10) Uani 1 1 d . U .
H12A H 0.8032 0.3459 0.4958 0.136 Uiso 1 1 d R U .
H12B H 0.8680 0.3391 0.5619 0.136 Uiso 1 1 d R U .
H12C H 0.8661 0.3259 0.4871 0.136 Uiso 1 1 d R U .
C5 C 0.7425(19) -0.029(4) 0.8978(15) 0.086(12) Uani 1 1 d . . .
H5A H 0.7778 0.0323 0.9232 0.104 Uiso 1 1 d R U .
H5B H 0.7590 -0.1103 0.8836 0.104 Uiso 1 1 d R U .
C6 C 0.671(2) 0.174(4) 0.847(2) 0.108(15) Uani 1 1 d . . .
H6A H 0.6671 0.2445 0.8127 0.161 Uiso 1 1 d R U .
H6B H 0.7010 0.2053 0.8920 0.161 Uiso 1 1 d R U .
H6C H 0.6312 0.1573 0.8473 0.161 Uiso 1 1 d R U .
C7 C 0.6365(15) -0.043(3) 0.7837(18) 0.080(10) Uani 1 1 d . . .
H7A H 0.6056 -0.0465 0.8026 0.120 Uiso 1 1 d R U .
H7B H 0.6499 -0.1358 0.7798 0.120 Uiso 1 1 d R U .
H7C H 0.6181 -0.0003 0.7384 0.120 Uiso 1 1 d R U .
C8 C 0.7282(19) 0.092(5) 0.785(2) 0.106(14) Uani 1 1 d . . .
H8A H 0.6972 0.1207 0.7401 0.159 Uiso 1 1 d R U .
H8B H 0.7520 0.0151 0.7797 0.159 Uiso 1 1 d R U .
H8C H 0.7562 0.1683 0.8070 0.159 Uiso 1 1 d R U .
N1 N 0.9752(9) 0.043(3) 0.7755(10) 0.070(5) Uani 1 1 d D U .
N3 N 0.8524(8) 0.522(2) 0.5106(9) 0.044(4) Uani 1 1 d . . .
N2 N 0.6963(8) 0.042(3) 0.8323(9) 0.048(4) Uani 1 1 d . . .

loop_
_atom_site_aniso_label
_atom_site_aniso_U_11
_atom_site_aniso_U_22
_atom_site_aniso_U_33
_atom_site_aniso_U_23
_atom_site_aniso_U_13
_atom_site_aniso_U_12
Pb1 0.0286(5) 0.0409(6) 0.0411(6) 0.000 0.0089(4) 0.000
Pb2 0.0309(4) 0.0468(4) 0.0402(4) -0.0011(4) 0.0089(3) -0.0004(4)
Pb3 0.0358(4) 0.0557(5) 0.0428(4) -0.0028(5) 0.0052(3) 0.0017(4)
Pb4 0.0398(6) 0.0620(8) 0.0318(5) 0.000 0.0048(5) 0.000
I4 0.0469(9) 0.0486(9) 0.0575(10) -0.0144(7) 0.0167(8) 0.0027(7)
I5 0.0438(9) 0.0528(9) 0.0610(10) 0.0128(7) 0.0182(7) -0.0026(7)
I6 0.0430(8) 0.0516(9) 0.0528(9) -0.0030(6) 0.0240(7) -0.0013(6)
I7 0.0443(9) 0.0511(9) 0.0558(10) -0.0039(7) 0.0181(7) 0.0044(7)
I8 0.0526(10) 0.0490(9) 0.0643(11) 0.0065(8) 0.0189(8) -0.0031(8)
I9 0.0515(8) 0.0682(10) 0.0451(8) -0.0009(8) 0.0209(7) 0.0015(9)
I10 0.0638(12) 0.0712(13) 0.0849(15) -0.0315(11) 0.0008(11) 0.0156(10)
I11 0.0650(12) 0.0628(11) 0.0570(11) 0.0023(8) 0.0217(9) -0.0074(9)
I12 0.0528(9) 0.1084(16) 0.0457(8) 0.0037(10) 0.0241(7) 0.0034(11)
I1 0.147(3) 0.166(3) 0.089(2) 0.012(2) -0.001(2) 0.025(3)
I3 0.0571(9) 0.0687(10) 0.0529(9) 0.0022(9) 0.0179(7) -0.0048(9)
I2 0.132(3) 0.220(4) 0.095(2) 0.080(2) 0.065(2) 0.061(3)
C1 0.088(11) 0.105(14) 0.111(14) -0.001(11) 0.038(9) -0.014(11)
C2 0.091(15) 0.12(2) 0.099(18) 0.004(16) 0.052(15) 0.016(17)
C3 0.15(2) 0.15(2) 0.104(18) 0.037(17) 0.061(14) 0.04(2)
C4 0.16(3) 0.108(15) 0.13(2) -0.051(15) 0.042(18) 0.017(17)
C9 0.039(13) 0.09(2) 0.065(16) -0.009(15) 0.017(12) -0.030(14)
C10 0.061(18) 0.08(2) 0.09(2) 0.003(17) 0.032(17) 0.019(16)
C11 0.080(19) 0.09(2) 0.058(16) -0.010(18) 0.031(15) -0.02(2)
C12 0.11(2) 0.067(16) 0.10(2) -0.017(15) 0.056(17) -0.020(16)
C5 0.13(3) 0.09(2) 0.046(16) 0.029(15) 0.046(19) 0.06(2)
C6 0.13(4) 0.06(2) 0.10(3) -0.020(18) 0.02(3) 0.04(2)
C7 0.064(19) 0.046(15) 0.10(3) -0.008(15) 0.005(18) 0.012(13)
C8 0.09(3) 0.11(3) 0.14(4) -0.01(3) 0.07(3) -0.04(2)
N1 0.063(11) 0.078(13) 0.072(13) -0.011(11) 0.031(9) 0.022(12)
N3 0.042(9) 0.042(10) 0.043(10) 0.003(9) 0.013(8) 0.003(9)
N2 0.037(9) 0.058(11) 0.046(10) 0.003(10) 0.016(8) -0.011(10)

loop_
_atom_type_symbol
_atom_type_description
_atom_type_scat_dispersion_real
_atom_type_scat_dispersion_imag
_atom_type_scat_source
C C 0.0033 0.0016 'International Tables Vol C Tables 4.2.6.8 and 6.1.1.4'
H H 0.0000 0.0000 'International Tables Vol C Tables 4.2.6.8 and 6.1.1.4'
N N 0.0061 0.0033 'International Tables Vol C Tables 4.2.6.8 and 6.1.1.4'
I I -0.4742 1.8119 'International Tables Vol C Tables 4.2.6.8 and 6.1.1.4'
Pb Pb -3.3944 10.1111 'International Tables Vol C Tables 4.2.6.8 and 6.1.1.4'

loop_
_geom_angle_atom_site_label_1
_geom_angle_atom_site_label_2
_geom_angle_atom_site_label_3
_geom_angle
_geom_angle_site_symmetry_1
_geom_angle_site_symmetry_3
I4 Pb1 I4 86.70(7) . 2_656
I4 Pb1 I6 89.85(5) . .
I4 Pb1 I6 95.95(5) 2_656 .
I4 Pb1 I6 95.95(5) . 2_656
I4 Pb1 I6 89.85(5) 2_656 2_656
I6 Pb1 I6 172.03(7) . 2_656
I4 Pb1 I5 85.04(4) . .
I4 Pb1 I5 171.73(6) 2_656 .
I6 Pb1 I5 84.43(5) . .
I6 Pb1 I5 90.62(4) 2_656 .
I4 Pb1 I5 171.73(6) . 2_656
I4 Pb1 I5 85.04(5) 2_656 2_656
I6 Pb1 I5 90.62(4) . 2_656
I6 Pb1 I5 84.43(5) 2_656 2_656
I5 Pb1 I5 103.22(7) . 2_656
I9 Pb2 I7 89.14(5) . .
I9 Pb2 I5 89.85(5) . .
I7 Pb2 I5 95.10(6) . .
I9 Pb2 I8 84.12(5) . .
I7 Pb2 I8 86.06(5) . .
I5 Pb2 I8 173.85(6) . .
I9 Pb2 I4 92.64(5) . .
I7 Pb2 I4 178.20(5) . .
I5 Pb2 I4 84.61(4) . .
I8 Pb2 I4 94.42(6) . .
I9 Pb2 I6 173.73(5) . .
I7 Pb2 I6 91.57(5) . .
I5 Pb2 I6 83.88(5) . .
I8 Pb2 I6 102.14(5) . .
I4 Pb2 I6 86.63(5) . .
I10 Pb3 I11 88.80(6) . .
I10 Pb3 I9 90.05(6) . .
I11 Pb3 I9 90.26(6) . .
I10 Pb3 I7 176.26(6) . .
I11 Pb3 I7 93.52(6) . .
I9 Pb3 I7 87.00(5) . .
I10 Pb3 I12 83.19(6) . .
I11 Pb3 I12 81.95(6) . .
I9 Pb3 I12 169.76(5) . .
I7 Pb3 I12 100.04(5) . .
I10 Pb3 I8 94.13(7) . .
I11 Pb3 I8 172.19(6) . .
I9 Pb3 I8 82.51(5) . .
I7 Pb3 I8 83.20(4) . .
I12 Pb3 I8 105.57(6) . .
I12 Pb4 I12 177.45(11) . 2_757
I12 Pb4 I10 84.12(7) . .
I12 Pb4 I10 97.68(7) 2_757 .
I12 Pb4 I10 97.68(7) . 2_757
I12 Pb4 I10 84.12(7) 2_757 2_757
I10 Pb4 I10 91.02(10) . 2_757
I12 Pb4 I11 96.12(5) . 2_757
I12 Pb4 I11 82.18(5) 2_757 2_757
I10 Pb4 I11 176.84(7) . 2_757
I10 Pb4 I11 85.82(5) 2_757 2_757
I12 Pb4 I11 82.18(5) . .
I12 Pb4 I11 96.12(6) 2_757 .
I10 Pb4 I11 85.82(5) . .
I10 Pb4 I11 176.84(7) 2_757 .
I11 Pb4 I11 97.34(8) 2_757 .
Pb1 I4 Pb2 76.92(4) . .
Pb2 I5 Pb1 76.52(4) . .
Pb1 I6 Pb2 75.79(4) . .
Pb2 I7 Pb3 76.74(4) . .
Pb2 I8 Pb3 75.26(4) . .
Pb2 I9 Pb3 78.67(4) . .
Pb3 I10 Pb4 79.55(5) . .
Pb3 I11 Pb4 78.10(5) . .
Pb4 I12 Pb3 77.08(4) . .
N1 C1 I1 116(2) . .
N3 C9 I3 115.1(16) . .
N2 C5 I2 113(2) . .
C1 N1 C2 112.1(19) . .
C1 N1 C3 110(3) . .
C2 N1 C3 107.2(19) . .
C1 N1 C4 108.4(19) . .
C2 N1 C4 115(3) . .
C3 N1 C4 103.8(19) . .
C10 N3 C9 112(2) . .
C10 N3 C12 113(3) . .
C9 N3 C12 109(2) . .
C10 N3 C11 110(2) . .
C9 N3 C11 108(2) . .
C12 N3 C11 104(2) . .
C6 N2 C5 113(2) . .
C6 N2 C8 102(3) . .
C5 N2 C8 112(2) . .
C6 N2 C7 106(2) . .
C5 N2 C7 117(3) . .
C8 N2 C7 106(2) . .

loop_
_geom_bond_atom_site_label_1
_geom_bond_atom_site_label_2
_geom_bond_distance
_geom_bond_site_symmetry_2
Pb1 I4 3.1851(18) .
Pb1 I4 3.1851(18) 2_656
Pb1 I6 3.2225(15) .
Pb1 I6 3.2226(15) 2_656
Pb1 I5 3.2769(18) .
Pb1 I5 3.2770(18) 2_656
Pb2 I9 3.1600(16) .
Pb2 I7 3.1874(19) .
Pb2 I5 3.2133(19) .
Pb2 I8 3.252(2) .
Pb2 I4 3.2758(19) .
Pb2 I6 3.3199(17) .
Pb3 I10 3.140(2) .
Pb3 I11 3.167(2) .
Pb3 I9 3.1820(18) .
Pb3 I7 3.2880(19) .
Pb3 I12 3.3176(18) .
Pb3 I8 3.331(2) .
Pb4 I12 3.1963(16) .
Pb4 I12 3.1963(16) 2_757
Pb4 I10 3.206(2) .
Pb4 I10 3.206(2) 2_757
Pb4 I11 3.275(2) 2_757
Pb4 I11 3.275(2) .
I1 C1 2.13(4) .
I3 C9 2.15(3) .
I2 C5 2.10(3) .
C1 N1 1.46(2) .
C2 N1 1.48(2) .
C3 N1 1.50(2) .
C4 N1 1.52(2) .
C9 N3 1.48(3) .
C10 N3 1.46(3) .
C11 N3 1.52(3) .
C12 N3 1.48(4) .
C5 N2 1.52(3) .
C6 N2 1.48(4) .
C7 N2 1.58(3) .
C8 N2 1.55(4) .

loop_
_geom_torsion_atom_site_label_1
_geom_torsion_atom_site_label_2
_geom_torsion_atom_site_label_3
_geom_torsion_atom_site_label_4
_geom_torsion
I1 C1 N1 C2 59(3)
I1 C1 N1 C3 178(2)
I1 C1 N1 C4 -69(3)
I3 C9 N3 C10 56(3)
I3 C9 N3 C12 -70(3)
I3 C9 N3 C11 177(2)
I2 C5 N2 C6 62(4)
I2 C5 N2 C8 176(2)
I2 C5 N2 C7 -61(3)
